data_7040768
loop_
_publ_author_name
'Machan, Charles W.'
'Kubiak, Clifford P.'

_publ_section_title
;
 Electrocatalytic reduction of carbon dioxide with Mn(terpyridine)
 carbonyl complexes.
;
_journal_issue 43
_journal_name_full 'Dalton transactions (Cambridge, England : 2003)'
_journal_page_first 17179
_journal_page_last 17186
_journal_paper_doi 10.1039/c6dt03243e
_journal_volume 45
_journal_year 2016
_chemical_formula_moiety 'C17 H11 Mn N3 O2, 2(C10 H20 K0.5 O4), C4 H8 O'
_chemical_formula_sum 'C41 H59 K Mn N3 O11'
_chemical_formula_weight 863.98
_space_group_crystal_system triclinic
_space_group_IT_number 2
_space_group_name_Hall '-P 1'
_space_group_name_H-M_alt 'P -1'
_symmetry_Int_Tables_number 2
_symmetry_space_group_name_Hall '-P 1'
_symmetry_space_group_name_H-M 'P -1'
_atom_sites_solution_hydrogens geom
_atom_sites_solution_primary iterative
_atom_sites_solution_secondary direct
_audit_creation_date 2016-07-25
_audit_creation_method
;
Olex2 1.2
(compiled 2016.02.19 svn.r3266 for OlexSys, GUI svn.r5155)
;
_audit_update_record
;
2016-08-04 deposited with the CCDC.
2016-09-28 downloaded from the CCDC.
;
_cell_angle_alpha 78.713(4)
_cell_angle_beta 86.471(4)
_cell_angle_gamma 85.761(4)
_cell_formula_units_Z 2
_cell_length_a 9.3458(8)
_cell_length_b 9.7583(9)
_cell_length_c 23.585(2)
_cell_measurement_reflns_used 7901
_cell_measurement_temperature 100
_cell_measurement_theta_max 24.436
_cell_measurement_theta_min 2.318
_cell_volume 2101.1(3)
_computing_cell_refinement 'SAINT v8.34A (Bruker, 2013)'
_computing_data_collection 'Bruker APEX2'
_computing_data_reduction 'SAINT v8.34A (Bruker, 2013)'
_computing_molecular_graphics 'Olex2 (Dolomanov et al., 2009)'
_computing_publication_material 'Olex2 (Dolomanov et al., 2009)'
_computing_structure_refinement 'olex2.refine (Bourhis et al., 2015)'
_computing_structure_solution 'olex2.solve (Bourhis et al., 2015)'
_diffrn_ambient_temperature 100
_diffrn_measured_fraction_theta_full 0.9965
_diffrn_measured_fraction_theta_max 0.9965
_diffrn_measurement_device_type 'Bruker APEX-II CCD'
_diffrn_measurement_method '\f and \w scans'
_diffrn_radiation_monochromator graphite
_diffrn_radiation_source 'fine-focus sealed tube'
_diffrn_radiation_type 'Mo K\a'
_diffrn_radiation_wavelength 0.71073
_diffrn_reflns_av_R_equivalents 0.0708
_diffrn_reflns_av_unetI/netI 0.0715
_diffrn_reflns_limit_h_max 11
_diffrn_reflns_limit_h_min -11
_diffrn_reflns_limit_k_max 11
_diffrn_reflns_limit_k_min -11
_diffrn_reflns_limit_l_max 28
_diffrn_reflns_limit_l_min -28
_diffrn_reflns_number 41885
_diffrn_reflns_theta_full 26.0000
_diffrn_reflns_theta_max 25.72
_diffrn_reflns_theta_min 1.76
_exptl_absorpt_coefficient_mu 0.475
_exptl_absorpt_correction_T_max 0.5621
_exptl_absorpt_correction_T_min 0.5193
_exptl_absorpt_correction_type multi-scan
_exptl_absorpt_process_details
;
SADABS-2014/5 (Bruker,2014/5) was used for absorption correction.
wR2(int) was 0.0630 before and 0.0534 after correction.
The Ratio of minimum to maximum transmission is 0.9239.
The \l/2 correction factor is 0.00150.
;
_exptl_crystal_colour green
_exptl_crystal_density_diffrn 1.3655
_exptl_crystal_description intense
_exptl_crystal_F_000 917.5658
_exptl_crystal_size_max 0.2
_exptl_crystal_size_mid 0.2
_exptl_crystal_size_min 0.05
_refine_diff_density_max 1.3546
_refine_diff_density_min -1.3055
_refine_diff_density_rms 0.1546
_refine_ls_d_res_high 0.8188
_refine_ls_d_res_low 11.5510
_refine_ls_goodness_of_fit_ref 1.0532
_refine_ls_hydrogen_treatment mixed
_refine_ls_matrix_type full
_refine_ls_number_constraints 100
_refine_ls_number_parameters 525
_refine_ls_number_reflns 7983
_refine_ls_number_restraints 0
_refine_ls_restrained_S_all 1.0532
_refine_ls_R_factor_all 0.1099
_refine_ls_R_factor_gt 0.0705
_refine_ls_shift/su_max 7.4509
_refine_ls_shift/su_mean 0.1666
_refine_ls_structure_factor_coef Fsqd
_refine_ls_weighting_details 'w=1/[\s^2^(Fo^2^)+(0.0967P)^2^+5.0577P] where P=(Fo^2^+2Fc^2^)/3'
_refine_ls_weighting_scheme calc
_refine_ls_wR_factor_gt 0.1735
_refine_ls_wR_factor_ref 0.2036
_reflns_Friedel_coverage 0.0
_reflns_limit_h_max 11
_reflns_limit_h_min -11
_reflns_limit_k_max 11
_reflns_limit_k_min -11
_reflns_limit_l_max 28
_reflns_limit_l_min 0
_reflns_number_gt 5521
_reflns_number_total 7983
_reflns_threshold_expression I>=2u(I)
_cod_data_source_file c6dt03243e2.cif
_cod_data_source_block Mnk3tpyCO2_K18Crown6_a
_cod_depositor_comments 'Adding full bibliography for 7040768.cif.'
_cod_database_code 7040768
_olex2_refinement_description
;
1. Fixed Uiso
 At 1.2 times of:
  All C(H) groups, All C(H,H) groups, All C(H,H,H,H) groups
2. Others
 Fixed Sof: O14(0.5) O15(0.5) H30b(0.5) H30c(0.5) H30a(0.5) H30d(0.5)
 H31b(0.5) H31a(0.5) H31c(0.5) H31d(0.5)
3.a Secondary CH2 refined with riding coordinates:
 C22(H22a,H22b), C23(H23a,H23b), C24(H24a,H24b), C25(H25a,H25b), C26(H26a,
 H26b), C27(H27a,H27b), C41(H41a,H41b), C42(H42a,H42b), C43(H43a,H43b),
 C44(H44a,H44b), C32(H32a,H32b), C33(H33a,H33b), C34(H34a,H34b), C35(H35a,H35b),
  C36(H36a,H36b), C37(H37a,H37b), C38(H38a,H38b), C39(H39a,H39b), C40(H40a,
 H40b), C45(H45a,H45b), C28(H28a,H28b), C29(H29a,H29b), C30(H30c,H30d),
 C30(H30a,H30b), C31(H31a,H31b), C31(H31c,H31d)
3.b Aromatic/amide H refined with riding coordinates:
 C1(H1), C2(H2), C4(H4), C7(H7), C8(H8), C9(H9), C10(H10), C12(H12), C13(H13),
 C14(H14), C15(H15)
;
_olex2_submission_special_instructions 'No special instructions were received'

loop_
_space_group_symop_id
_space_group_symop_operation_xyz
1 x,y,z
2 -x,-y,-z

loop_
_atom_site_label
_atom_site_type_symbol
_atom_site_fract_x
_atom_site_fract_y
_atom_site_fract_z
_atom_site_U_iso_or_equiv
_atom_site_adp_type
_atom_site_occupancy
_atom_site_site_symmetry_order
_atom_site_refinement_flags_posn
_atom_site_refinement_flags_adp
_atom_site_refinement_flags_occupancy
_atom_site_disorder_group
Mn01 Mn 0.80524(7) 0.84935(6) 0.71256(3) 0.01600(19) Uani 1.000000 1 . . . .
O4 O 0.8900(4) 0.9309(4) 0.58902(15) 0.0382(9) Uani 1.000000 1 . . . .
O5 O 1.0450(4) 0.9949(4) 0.74340(18) 0.0412(10) Uani 1.000000 1 . . . .
N1 N 0.6461(4) 0.7473(4) 0.74437(15) 0.0182(8) Uani 1.000000 1 . . . .
N2 N 0.6575(4) 1.0017(4) 0.71419(15) 0.0182(8) Uani 1.000000 1 . . . .
N3 N 0.8914(4) 0.6579(4) 0.72492(16) 0.0192(8) Uani 1.000000 1 . . . .
C1 C 0.4048(5) 0.5964(6) 0.7842(2) 0.0375(13) Uani 1.000000 1 . . . .
H1 H 0.3249(5) 0.5462(6) 0.7979(2) 0.0450(16) Uiso 1.000000 1 R . . .
C2 C 0.5384(5) 0.5270(5) 0.7778(2) 0.0285(11) Uani 1.000000 1 . . . .
H2 H 0.5478(5) 0.4297(5) 0.7872(2) 0.0342(13) Uiso 1.000000 1 R . . .
C3 C 0.6574(5) 0.6016(5) 0.75777(19) 0.0208(10) Uani 1.000000 1 . . . .
C4 C 0.3918(5) 0.7421(5) 0.7697(2) 0.0329(12) Uani 1.000000 1 . . . .
H4 H 0.3025(5) 0.7894(5) 0.7731(2) 0.0395(14) Uiso 1.000000 1 R . . .
C5 C 0.5111(5) 0.8163(5) 0.7504(2) 0.0243(10) Uani 1.000000 1 . . . .
C6 C 0.8000(5) 0.5509(4) 0.74542(19) 0.0201(9) Uani 1.000000 1 . . . .
C7 C 0.8490(5) 0.4089(5) 0.7507(2) 0.0253(10) Uani 1.000000 1 . . . .
H7 H 0.7853(5) 0.3396(5) 0.7642(2) 0.0304(12) Uiso 1.000000 1 R . . .
C8 C 0.9879(6) 0.3716(5) 0.7363(2) 0.0324(12) Uani 1.000000 1 . . . .
H8 H 1.0202(6) 0.2782(5) 0.7392(2) 0.0388(14) Uiso 1.000000 1 R . . .
C9 C 1.0808(6) 0.4808(5) 0.7169(2) 0.0346(12) Uani 1.000000 1 . . . .
H9 H 1.1768(6) 0.4596(5) 0.7074(2) 0.0416(15) Uiso 1.000000 1 R . . .
C10 C 1.0306(5) 0.6158(5) 0.7121(2) 0.0261(11) Uani 1.000000 1 . . . .
H10 H 1.0950(5) 0.6847(5) 0.6991(2) 0.0314(13) Uiso 1.000000 1 R . . .
C11 C 0.5198(4) 0.9645(5) 0.73291(19) 0.0212(10) Uani 1.000000 1 . . . .
C12 C 0.4053(5) 1.0654(5) 0.7346(2) 0.0302(11) Uani 1.000000 1 . . . .
H12 H 0.3138(5) 1.0377(5) 0.7474(2) 0.0362(14) Uiso 1.000000 1 R . . .
C13 C 0.4284(5) 1.2048(5) 0.7174(2) 0.0318(12) Uani 1.000000 1 . . . .
H13 H 0.3539(5) 1.2727(5) 0.7191(2) 0.0382(14) Uiso 1.000000 1 R . . .
C14 C 0.5665(5) 1.2428(5) 0.6971(2) 0.0273(11) Uani 1.000000 1 . . . .
H14 H 0.5843(5) 1.3365(5) 0.6840(2) 0.0328(13) Uiso 1.000000 1 R . . .
C15 C 0.6742(5) 1.1419(4) 0.69661(19) 0.0212(10) Uani 1.000000 1 . . . .
H15 H 0.7653(5) 1.1698(4) 0.68348(19) 0.0254(11) Uiso 1.000000 1 R . . .
C16 C 0.9496(5) 0.9357(4) 0.7310(2) 0.0239(10) Uani 1.000000 1 . . . .
C17 C 0.8573(5) 0.8983(5) 0.6385(2) 0.0241(10) Uani 1.000000 1 . . . .
K1 K 0.5 0.5 0.5 0.0181(3) Uani 1.000000 2 S T P .
O6 O 0.6258(3) 0.5681(3) 0.59291(13) 0.0245(7) Uani 1.000000 1 . . . .
O7 O 0.3460(3) 0.6856(3) 0.56103(13) 0.0227(7) Uani 1.000000 1 . . . .
O8 O 0.1997(3) 0.5682(3) 0.48411(13) 0.0227(7) Uani 1.000000 1 . . . .
O9 O 0.6101(3) 0.7308(3) 0.43224(15) 0.0312(8) Uani 1.000000 1 . . . .
C22 C 0.7778(5) 0.5729(6) 0.5879(2) 0.0315(12) Uani 1.000000 1 . . . .
H22a H 0.8049(5) 0.6516(6) 0.5582(2) 0.0378(14) Uiso 1.000000 1 R . . .
H22b H 0.8137(5) 0.5844(6) 0.6243(2) 0.0378(14) Uiso 1.000000 1 R . . .
C23 C 0.5591(5) 0.6891(5) 0.6108(2) 0.0297(11) Uani 1.000000 1 . . . .
H23a H 0.5951(5) 0.6984(5) 0.6474(2) 0.0357(13) Uiso 1.000000 1 R . . .
H23b H 0.5808(5) 0.7720(5) 0.5823(2) 0.0357(13) Uiso 1.000000 1 R . . .
C24 C 0.4003(5) 0.6756(5) 0.6170(2) 0.0323(12) Uani 1.000000 1 . . . .
H24a H 0.3546(5) 0.7493(5) 0.6353(2) 0.0388(14) Uiso 1.000000 1 R . . .
H24b H 0.3793(5) 0.5861(5) 0.6411(2) 0.0388(14) Uiso 1.000000 1 R . . .
C25 C 0.1940(5) 0.6884(5) 0.5619(2) 0.0289(11) Uani 1.000000 1 . . . .
H25a H 0.1602(5) 0.6049(5) 0.5871(2) 0.0347(13) Uiso 1.000000 1 R . . .
H25b H 0.1525(5) 0.7695(5) 0.5766(2) 0.0347(13) Uiso 1.000000 1 R . . .
C26 C 0.1497(5) 0.6951(5) 0.5018(2) 0.0284(11) Uani 1.000000 1 . . . .
H26a H 0.1905(5) 0.7741(5) 0.4760(2) 0.0341(13) Uiso 1.000000 1 R . . .
H26b H 0.0459(5) 0.7071(5) 0.5006(2) 0.0341(13) Uiso 1.000000 1 R . . .
C27 C 0.1595(5) 0.5603(6) 0.4276(2) 0.0312(12) Uani 1.000000 1 . . . .
H27a H 0.0557(5) 0.5642(6) 0.4266(2) 0.0374(14) Uiso 1.000000 1 R . . .
H27b H 0.1942(5) 0.6392(6) 0.3997(2) 0.0374(14) Uiso 1.000000 1 R . . .
C41 C 0.6707(7) 0.9447(6) 0.4495(3) 0.0504(16) Uani 1.000000 1 . . . .
H41a H 0.6909(7) 0.9225(6) 0.4902(3) 0.0605(19) Uiso 1.000000 1 R . . .
H41b H 0.6513(7) 1.0450(6) 0.4380(3) 0.0605(19) Uiso 1.000000 1 R . . .
C42 C 0.7910(6) 0.8934(6) 0.4136(3) 0.0466(15) Uani 1.000000 1 . . . .
H42a H 0.7927(6) 0.9477(6) 0.3744(3) 0.0560(18) Uiso 1.000000 1 R . . .
H42b H 0.8826(6) 0.8979(6) 0.4302(3) 0.0560(18) Uiso 1.000000 1 R . . .
C43 C 0.7585(5) 0.7433(5) 0.4144(2) 0.0321(12) Uani 1.000000 1 . . . .
H43a H 0.8185(5) 0.6796(5) 0.4412(2) 0.0385(14) Uiso 1.000000 1 R . . .
H43b H 0.7766(5) 0.7211(5) 0.3761(2) 0.0385(14) Uiso 1.000000 1 R . . .
C44 C 0.5473(5) 0.8661(5) 0.4371(2) 0.0309(12) Uani 1.000000 1 . . . .
H44a H 0.5043(5) 0.9120(5) 0.4013(2) 0.0371(14) Uiso 1.000000 1 R . . .
H44b H 0.4742(5) 0.8594(5) 0.4684(2) 0.0371(14) Uiso 1.000000 1 R . . .
K2 K 0.5 1.0 1.0 0.0367(4) Uani 1.000000 2 S T P .
O1 O 0.214(2) 1.1261(12) 0.9572(5) 0.230(11) Uani 1.000000 1 . . . .
O10 O 0.5898(6) 0.8823(5) 0.9057(2) 0.0709(15) Uani 1.000000 1 . . . .
O11 O 0.6765(5) 1.1424(5) 0.91055(18) 0.0606(13) Uani 1.000000 1 . . . .
O12 O 0.5798(5) 1.2717(5) 1.0034(2) 0.0650(13) Uani 1.000000 1 . . . .
C32 C 0.6754(11) 1.3237(9) 0.9612(3) 0.089(3) Uani 1.000000 1 . . . .
H32a H 0.6450(11) 1.4216(9) 0.9486(3) 0.106(4) Uiso 1.000000 1 R . . .
H32b H 0.7658(11) 1.3219(9) 0.9795(3) 0.106(4) Uiso 1.000000 1 R . . .
C33 C 0.7058(11) 1.2720(9) 0.9130(4) 0.095(3) Uani 1.000000 1 . . . .
H33a H 0.8080(11) 1.2793(9) 0.9039(4) 0.114(4) Uiso 1.000000 1 R . . .
H33b H 0.6565(11) 1.3341(9) 0.8820(4) 0.114(4) Uiso 1.000000 1 R . . .
C34 C 0.7102(11) 1.0818(8) 0.8640(4) 0.102(4) Uani 1.000000 1 . . . .
H34a H 0.6613(11) 1.1378(8) 0.8313(4) 0.123(4) Uiso 1.000000 1 R . . .
H34b H 0.8125(11) 1.0881(8) 0.8550(4) 0.123(4) Uiso 1.000000 1 R . . .
C35 C 0.6797(10) 0.9457(10) 0.8671(3) 0.084(3) Uani 1.000000 1 . . . .
H35a H 0.7704(10) 0.8904(10) 0.8713(3) 0.100(3) Uiso 1.000000 1 R . . .
H35b H 0.6462(10) 0.9394(10) 0.8297(3) 0.100(3) Uiso 1.000000 1 R . . .
C36 C 0.5521(8) 0.7458(8) 0.9081(3) 0.064(2) Uani 1.000000 1 . . . .
H36a H 0.5168(8) 0.7411(8) 0.8708(3) 0.077(2) Uiso 1.000000 1 R . . .
H36b H 0.6393(8) 0.6852(8) 0.9129(3) 0.077(2) Uiso 1.000000 1 R . . .
C37 C 0.4547(14) 0.6914(11) 0.9489(4) 0.124(5) Uani 1.000000 1 . . . .
H37a H 0.4834(14) 0.5924(11) 0.9588(4) 0.149(6) Uiso 1.000000 1 R . . .
H37b H 0.3656(14) 0.6976(11) 0.9292(4) 0.149(6) Uiso 1.000000 1 R . . .
C38 C 0.1956(19) 1.0965(11) 0.8730(4) 0.166(7) Uani 1.000000 1 . . . .
H38a H 0.1045(19) 1.0979(11) 0.8552(4) 0.200(8) Uiso 1.000000 1 R . . .
H38b H 0.2670(19) 1.0396(11) 0.8548(4) 0.200(8) Uiso 1.000000 1 R . . .
C39 C 0.2408(13) 1.2364(10) 0.8695(5) 0.119(4) Uani 1.000000 1 . . . .
H39a H 0.3349(13) 1.2481(10) 0.8501(5) 0.143(5) Uiso 1.000000 1 R . . .
H39b H 0.1723(13) 1.3066(10) 0.8499(5) 0.143(5) Uiso 1.000000 1 R . . .
C40 C 0.2437(15) 1.242(2) 0.9288(6) 0.225(9) Uani 1.000000 1 . . . .
H40a H 0.1743(15) 1.314(2) 0.9383(6) 0.270(11) Uiso 1.000000 1 R . . .
H40b H 0.3383(15) 1.264(2) 0.9377(6) 0.270(11) Uiso 1.000000 1 R . . .
C45 C 0.182(2) 1.0469(13) 0.9348(5) 0.246(11) Uani 1.000000 1 . . . .
H45a H 0.243(2) 0.9616(13) 0.9454(5) 0.295(13) Uiso 1.000000 1 R . . .
H45b H 0.083(2) 1.0259(13) 0.9461(5) 0.295(13) Uiso 1.000000 1 R . . .
O14 O 1.0137(17) 0.7764(17) 0.9047(10) 0.151(7) Uani 0.500000 1 . . . 1
O15 O 1.1321(19) 0.6695(15) 0.9089(11) 0.165(9) Uani 0.500000 1 . . . 2
C28 C 0.9289(7) 0.5996(8) 0.8731(3) 0.065(2) Uani 1.000000 1 . . . .
H28a H 0.9489(7) 0.5079(8) 0.8632(3) 0.079(2) Uiso 1.000000 1 R . . .
H28b H 0.8454(7) 0.6444(8) 0.8529(3) 0.079(2) Uiso 1.000000 1 R . . .
C29 C 0.9048(9) 0.5874(8) 0.9296(3) 0.069(2) Uani 1.000000 1 . . . .
H29a H 0.8072(9) 0.6219(8) 0.9378(3) 0.082(3) Uiso 1.000000 1 R . . .
H29b H 0.9156(9) 0.4895(8) 0.9481(3) 0.082(3) Uiso 1.000000 1 R . . .
C30 C 1.000(3) 0.6629(19) 0.9517(5) 0.264(14) Uani 1.000000 1 . . . .
H30c H 1.026(3) 0.6160(19) 0.9902(5) 0.316(16) Uiso 0.500000 1 R . . 2
H30d H 0.959(3) 0.7562(19) 0.9536(5) 0.316(16) Uiso 0.500000 1 R . . 2
H30a H 1.091(3) 0.6101(19) 0.9595(5) 0.316(16) Uiso 0.500000 1 R . . 1
H30b H 0.961(3) 0.6934(19) 0.9865(5) 0.316(16) Uiso 0.500000 1 R . . 1
C31 C 1.0520(9) 0.6842(12) 0.8566(5) 0.099(3) Uani 1.000000 1 . . . .
H31a H 1.0488(9) 0.7383(12) 0.8175(5) 0.118(4) Uiso 0.500000 1 R . . 1
H31b H 1.1431(9) 0.6301(12) 0.8620(5) 0.118(4) Uiso 0.500000 1 R . . 1
H31c H 1.0208(9) 0.7814(12) 0.8428(5) 0.118(4) Uiso 0.500000 1 R . . 2
H31d H 1.1111(9) 0.6507(12) 0.8262(5) 0.118(4) Uiso 0.500000 1 R . . 2

loop_
_atom_site_aniso_label
_atom_site_aniso_U_11
_atom_site_aniso_U_22
_atom_site_aniso_U_33
_atom_site_aniso_U_12
_atom_site_aniso_U_13
_atom_site_aniso_U_23
Mn01 0.0155(3) 0.0122(3) 0.0212(4) -0.0026(2) 0.0022(3) -0.0057(3)
O4 0.051(2) 0.033(2) 0.028(2) -0.0059(17) 0.0107(17) -0.0008(16)
O5 0.0239(18) 0.0278(19) 0.076(3) -0.0104(15) -0.0110(18) -0.0137(19)
N1 0.0180(18) 0.0166(19) 0.021(2) -0.0029(15) -0.0017(15) -0.0044(15)
N2 0.0181(18) 0.0181(19) 0.0194(19) -0.0012(15) -0.0005(15) -0.0063(15)
N3 0.0221(19) 0.0124(18) 0.023(2) -0.0010(15) 0.0024(15) -0.0044(15)
C1 0.022(3) 0.038(3) 0.051(3) -0.019(2) 0.002(2) -0.002(3)
C2 0.033(3) 0.019(2) 0.033(3) -0.011(2) -0.006(2) 0.002(2)
C3 0.023(2) 0.019(2) 0.022(2) -0.0056(18) -0.0047(18) -0.0050(18)
C4 0.019(2) 0.034(3) 0.044(3) -0.007(2) -0.004(2) 0.000(2)
C5 0.017(2) 0.025(3) 0.030(3) -0.0020(19) -0.0038(19) -0.002(2)
C6 0.028(2) 0.013(2) 0.020(2) -0.0057(18) -0.0048(19) -0.0032(17)
C7 0.038(3) 0.014(2) 0.025(3) -0.008(2) -0.002(2) -0.0024(19)
C8 0.045(3) 0.015(2) 0.037(3) 0.003(2) -0.003(2) -0.007(2)
C9 0.030(3) 0.024(3) 0.047(3) 0.005(2) 0.008(2) -0.007(2)
C10 0.023(2) 0.016(2) 0.039(3) 0.0004(19) 0.008(2) -0.008(2)
C11 0.014(2) 0.024(2) 0.026(3) -0.0006(18) -0.0062(18) -0.0055(19)
C12 0.017(2) 0.040(3) 0.034(3) 0.000(2) -0.002(2) -0.008(2)
C13 0.025(3) 0.028(3) 0.043(3) 0.010(2) -0.009(2) -0.010(2)
C14 0.031(3) 0.019(2) 0.033(3) 0.003(2) -0.008(2) -0.009(2)
C15 0.022(2) 0.016(2) 0.027(3) -0.0030(18) -0.0008(19) -0.0057(19)
C16 0.021(2) 0.013(2) 0.036(3) -0.0009(18) -0.000(2) -0.0038(19)
C17 0.026(2) 0.014(2) 0.033(3) -0.0012(18) 0.002(2) -0.007(2)
K1 0.0148(6) 0.0149(7) 0.0264(7) -0.0017(5) -0.0012(5) -0.0078(5)
O6 0.0201(16) 0.0283(18) 0.0264(18) -0.0070(13) -0.0020(13) -0.0064(14)
O7 0.0177(15) 0.0214(17) 0.0304(18) -0.0015(13) 0.0038(13) -0.0103(14)
O8 0.0200(16) 0.0202(16) 0.0272(18) 0.0014(13) -0.0046(13) -0.0024(13)
O9 0.0287(18) 0.0169(17) 0.047(2) -0.0024(14) 0.0010(16) -0.0033(15)
C22 0.024(2) 0.048(3) 0.025(3) -0.011(2) -0.004(2) -0.007(2)
C23 0.038(3) 0.031(3) 0.025(3) -0.011(2) -0.002(2) -0.012(2)
C24 0.039(3) 0.032(3) 0.028(3) -0.001(2) 0.005(2) -0.010(2)
C25 0.019(2) 0.022(2) 0.046(3) 0.0015(19) 0.011(2) -0.010(2)
C26 0.013(2) 0.025(3) 0.044(3) 0.0041(19) 0.002(2) -0.001(2)
C27 0.017(2) 0.044(3) 0.029(3) -0.002(2) -0.008(2) 0.004(2)
C41 0.055(4) 0.027(3) 0.071(5) -0.007(3) 0.001(3) -0.013(3)
C42 0.034(3) 0.038(3) 0.065(4) -0.010(3) 0.003(3) -0.002(3)
C43 0.027(3) 0.031(3) 0.036(3) 0.007(2) 0.002(2) -0.004(2)
C44 0.029(3) 0.025(3) 0.037(3) 0.003(2) 0.003(2) -0.003(2)
K2 0.0296(8) 0.0555(11) 0.0229(8) -0.0077(7) 0.0004(6) -0.0014(7)
O1 0.43(3) 0.108(8) 0.125(9) 0.025(12) -0.124(14) 0.053(7)
O10 0.090(4) 0.070(3) 0.047(3) -0.006(3) 0.032(3) -0.007(2)
O11 0.065(3) 0.077(3) 0.039(3) -0.029(3) 0.005(2) -0.005(2)
O12 0.057(3) 0.080(4) 0.062(3) -0.017(3) 0.021(2) -0.025(3)
C32 0.132(8) 0.083(6) 0.055(5) -0.069(6) 0.031(5) -0.012(4)
C33 0.133(9) 0.058(5) 0.083(6) 0.002(5) 0.049(6) -0.005(4)
C34 0.156(9) 0.062(5) 0.071(6) -0.006(5) 0.087(6) -0.000(4)
C35 0.096(6) 0.104(7) 0.057(5) -0.044(6) 0.019(4) -0.024(5)
C36 0.057(4) 0.079(5) 0.067(5) -0.019(4) 0.005(4) -0.039(4)
C37 0.198(12) 0.125(9) 0.058(6) -0.082(8) 0.061(7) -0.032(6)
C38 0.36(2) 0.087(8) 0.049(6) -0.059(11) 0.016(9) -0.001(5)
C39 0.149(10) 0.073(6) 0.116(9) -0.026(6) 0.071(8) 0.012(6)
C40 0.213(11) 0.41(3) 0.091(11) -0.229(16) 0.016(9) -0.077(15)
C45 0.59(3) 0.109(9) 0.068(7) -0.205(15) 0.064(12) -0.036(7)
O14 0.096(11) 0.100(12) 0.25(2) -0.002(9) -0.027(13) -0.009(14)
O15 0.133(13) 0.077(10) 0.29(2) -0.018(10) -0.156(16) 0.011(12)
C28 0.049(4) 0.076(5) 0.075(5) -0.019(4) -0.011(4) -0.016(4)
C29 0.099(6) 0.075(5) 0.029(4) -0.039(5) -0.012(4) 0.011(3)
C30 0.54(4) 0.229(18) 0.046(7) -0.27(2) -0.035(12) 0.008(9)
C31 0.046(5) 0.133(9) 0.121(8) -0.010(5) -0.012(5) -0.031(7)

loop_
_atom_type_symbol
_atom_type_scat_dispersion_real
_atom_type_scat_dispersion_imag
_atom_type_scat_Cromer_Mann_a1
_atom_type_scat_Cromer_Mann_a2
_atom_type_scat_Cromer_Mann_a3
_atom_type_scat_Cromer_Mann_a4
_atom_type_scat_Cromer_Mann_b1
_atom_type_scat_Cromer_Mann_b2
_atom_type_scat_Cromer_Mann_b3
_atom_type_scat_Cromer_Mann_b4
_atom_type_scat_Cromer_Mann_c
_atom_type_scat_source
_atom_type_scat_dispersion_source
C 0.00347 0.00161 2.31000 1.02000 1.58860 0.86500 20.84390 10.20750 0.56870 51.65120 0.215599998832 'International Tables Volume C Table 6.1.1.4 (pp. 500-502)' 'Henke, Gullikson and Davis, At. Data and Nucl. Data Tables, 1993, 54, 2'
H 0.00000 0.00000 0.49300 0.32291 0.14019 0.04081 10.51090 26.12570 3.14236 57.79970 0.0030380000826 'International Tables Volume C Table 6.1.1.4 (pp. 500-502)' 'Henke, Gullikson and Davis, At. Data and Nucl. Data Tables, 1993, 54, 2'
K 0.21174 0.26561 8.21860 7.43980 1.05190 0.86590 12.79490 0.77480 213.18700 41.68410 1.42279994488 'International Tables Volume C Table 6.1.1.4 (pp. 500-502)' 'Henke, Gullikson and Davis, At. Data and Nucl. Data Tables, 1993, 54, 2'
Mn 0.34779 0.73263 11.28190 7.35730 3.01930 2.24410 5.34090 0.34320 17.86740 83.75430 1.089599967 'International Tables Volume C Table 6.1.1.4 (pp. 500-502)' 'Henke, Gullikson and Davis, At. Data and Nucl. Data Tables, 1993, 54, 2'
O 0.01158 0.00611 3.04850 2.28680 1.54630 0.86700 13.27710 5.70110 0.32390 32.90890 0.250800013542 'International Tables Volume C Table 6.1.1.4 (pp. 500-502)' 'Henke, Gullikson and Davis, At. Data and Nucl. Data Tables, 1993, 54, 2'
N 0.00653 0.00323 12.21260 3.13220 2.01250 1.16630 0.00570 9.89330 28.99750 0.58260 -11.5290002823 'International Tables Volume C Table 6.1.1.4 (pp. 500-502)' 'Henke, Gullikson and Davis, At. Data and Nucl. Data Tables, 1993, 54, 2'

loop_
_geom_angle_atom_site_label_1
_geom_angle_atom_site_label_2
_geom_angle_atom_site_label_3
_geom_angle
_geom_angle_site_symmetry_1
_geom_angle_site_symmetry_3
N2 Mn01 N1 79.33(15) . .
N3 Mn01 N1 78.92(15) . .
N3 Mn01 N2 158.23(15) . .
C16 Mn01 N1 142.92(19) . .
C16 Mn01 N2 97.20(18) . .
C16 Mn01 N3 99.42(18) . .
C17 Mn01 N1 127.02(18) . .
C17 Mn01 N2 96.30(18) . .
C17 Mn01 N3 97.66(18) . .
C17 Mn01 C16 90.0(2) . .
C3 N1 Mn01 121.0(3) . .
C5 N1 Mn01 120.3(3) . .
C5 N1 C3 118.5(4) . .
C11 N2 Mn01 117.1(3) . .
C15 N2 Mn01 126.9(3) . .
C15 N2 C11 116.0(4) . .
C6 N3 Mn01 116.9(3) . .
C10 N3 Mn01 127.2(3) . .
C10 N3 C6 115.7(4) . .
C2 C1 H1 120.3(3) . .
C4 C1 H1 120.3(3) . .
C4 C1 C2 119.3(4) . .
H2 C2 C1 119.8(3) . .
C3 C2 C1 120.4(4) . .
C3 C2 H2 119.8(3) . .
C2 C3 N1 120.7(4) . .
C6 C3 N1 110.2(4) . .
C6 C3 C2 129.0(4) . .
H4 C4 C1 119.9(3) . .
C5 C4 C1 120.1(5) . .
C5 C4 H4 119.9(3) . .
C4 C5 N1 120.9(4) . .
C11 C5 N1 110.5(4) . .
C11 C5 C4 128.6(4) . .
C3 C6 N3 112.8(4) . .
C7 C6 N3 121.2(4) . .
C7 C6 C3 125.9(4) . .
H7 C7 C6 119.4(3) . .
C8 C7 C6 121.2(4) . .
C8 C7 H7 119.4(3) . .
H8 C8 C7 121.4(3) . .
C9 C8 C7 117.2(4) . .
C9 C8 H8 121.4(3) . .
H9 C9 C8 119.9(3) . .
C10 C9 C8 120.3(5) . .
C10 C9 H9 119.9(3) . .
C9 C10 N3 124.4(4) . .
H10 C10 N3 117.8(2) . .
H10 C10 C9 117.8(3) . .
C5 C11 N2 112.6(4) . .
C12 C11 N2 121.7(4) . .
C12 C11 C5 125.6(4) . .
H12 C12 C11 120.1(3) . .
C13 C12 C11 119.9(4) . .
C13 C12 H12 120.1(3) . .
H13 C13 C12 120.7(3) . .
C14 C13 C12 118.6(4) . .
C14 C13 H13 120.7(3) . .
H14 C14 C13 120.3(3) . .
C15 C14 C13 119.5(4) . .
C15 C14 H14 120.3(3) . .
C14 C15 N2 124.3(4) . .
H15 C15 N2 117.9(2) . .
H15 C15 C14 117.9(3) . .
O5 C16 Mn01 179.2(4) . .
O4 C17 Mn01 179.1(4) . .
O6 K1 O6 180.0 . 2_666
O7 K1 O6 61.97(9) . .
O7 K1 O6 61.97(9) 2_666 2_666
O7 K1 O6 118.03(9) . 2_666
O7 K1 O6 118.03(9) 2_666 .
O7 K1 O7 180.0 2_666 .
O8 K1 O6 119.74(9) 2_666 2_666
O8 K1 O6 60.26(9) 2_666 .
O8 K1 O6 119.74(9) . .
O8 K1 O6 60.26(9) . 2_666
O8 K1 O7 59.21(9) . .
O8 K1 O7 59.21(9) 2_666 2_666
O8 K1 O7 120.79(9) . 2_666
O8 K1 O7 120.79(9) 2_666 .
O8 K1 O8 180.0 2_666 .
O9 K1 O6 91.78(10) 2_666 .
O9 K1 O6 88.22(10) 2_666 2_666
O9 K1 O6 88.22(10) . .
O9 K1 O6 91.78(10) . 2_666
O9 K1 O7 86.26(9) 2_666 2_666
O9 K1 O7 93.74(9) . 2_666
O9 K1 O7 93.74(9) 2_666 .
O9 K1 O7 86.26(9) . .
O9 K1 O8 99.80(9) 2_666 2_666
O9 K1 O8 80.20(9) . 2_666
O9 K1 O8 99.80(9) . .
O9 K1 O8 80.20(9) 2_666 .
O9 K1 O9 180.0 . 2_666
C22 O6 K1 115.7(3) . 2_666
C23 O6 K1 113.4(3) . 2_666
C23 O6 C22 111.5(3) . .
C24 O7 K1 111.2(3) . .
C25 O7 K1 117.3(3) . .
C25 O7 C24 113.1(4) . .
C26 O8 K1 113.2(2) . .
C27 O8 K1 112.6(2) . .
C27 O8 C26 113.5(3) . .
C43 O9 K1 124.9(3) . 2_666
C44 O9 K1 119.1(3) . 2_666
C44 O9 C43 108.7(3) . .
H22a C22 O6 110.0(2) . .
H22b C22 O6 110.0(2) . .
H22b C22 H22a 108.4 . .
C27 C22 O6 108.5(4) 2_666 .
C27 C22 H22a 110.0(3) 2_666 .
C27 C22 H22b 110.0(3) 2_666 .
H23a C23 O6 109.9(2) . .
H23b C23 O6 109.9(2) . .
H23b C23 H23a 108.3 . .
C24 C23 O6 108.9(4) . .
C24 C23 H23a 109.9(3) . .
C24 C23 H23b 109.9(3) . .
C23 C24 O7 109.0(4) . .
H24a C24 O7 109.9(2) . .
H24a C24 C23 109.9(3) . .
H24b C24 O7 109.9(2) . .
H24b C24 C23 109.9(3) . .
H24b C24 H24a 108.3 . .
H25a C25 O7 110.0(2) . .
H25b C25 O7 110.0(2) . .
H25b C25 H25a 108.4 . .
C26 C25 O7 108.5(4) . .
C26 C25 H25a 110.0(3) . .
C26 C25 H25b 110.0(2) . .
C25 C26 O8 108.3(4) . .
H26a C26 O8 110.0(2) . .
H26a C26 C25 110.0(3) . .
H26b C26 O8 110.0(2) . .
H26b C26 C25 110.0(2) . .
H26b C26 H26a 108.4 . .
C22 C27 O8 109.4(4) 2_666 .
H27a C27 O8 109.8(2) . .
H27a C27 C22 109.8(3) . 2_666
H27b C27 O8 109.8(2) . .
H27b C27 C22 109.8(3) . 2_666
H27b C27 H27a 108.2 . .
H41b C41 H41a 109.1 . .
C42 C41 H41a 111.2(4) . .
C42 C41 H41b 111.2(3) . .
C44 C41 H41a 111.2(3) . .
C44 C41 H41b 111.2(3) . .
C44 C41 C42 102.7(5) . .
H42a C42 C41 111.1(4) . .
H42b C42 C41 111.1(4) . .
H42b C42 H42a 109.0 . .
C43 C42 C41 103.5(4) . .
C43 C42 H42a 111.1(3) . .
C43 C42 H42b 111.1(3) . .
C42 C43 O9 106.9(4) . .
H43a C43 O9 110.3(2) . .
H43a C43 C42 110.3(3) . .
H43b C43 O9 110.3(3) . .
H43b C43 C42 110.3(3) . .
H43b C43 H43a 108.6 . .
C41 C44 O9 104.5(4) . .
H44a C44 O9 110.8(3) . .
H44a C44 C41 110.8(3) . .
H44b C44 O9 110.8(2) . .
H44b C44 C41 110.8(3) . .
H44b C44 H44a 108.9 . .
O1 K2 O1 180.0 2_677 .
O10 K2 O1 97.6(3) . .
O10 K2 O1 97.6(3) 2_677 2_677
O10 K2 O1 82.4(3) . 2_677
O10 K2 O1 82.4(3) 2_677 .
O10 K2 O10 180.0 . 2_677
O11 K2 O1 98.4(3) . .
O11 K2 O1 98.4(3) 2_677 2_677
O11 K2 O1 81.6(3) . 2_677
O11 K2 O1 81.6(3) 2_677 .
O11 K2 O10 59.18(15) . .
O11 K2 O10 120.82(15) 2_677 .
O11 K2 O10 59.18(15) 2_677 2_677
O11 K2 O10 120.82(15) . 2_677
O11 K2 O11 180.0 2_677 .
O12 K2 O1 91.1(3) 2_677 .
O12 K2 O1 88.9(3) 2_677 2_677
O12 K2 O1 91.1(3) . 2_677
O12 K2 O1 88.9(3) . .
O12 K2 O10 61.05(14) . 2_677
O12 K2 O10 61.05(14) 2_677 .
O12 K2 O10 118.95(14) . .
O12 K2 O10 118.95(14) 2_677 2_677
O12 K2 O11 59.81(13) . .
O12 K2 O11 59.81(13) 2_677 2_677
O12 K2 O11 120.19(13) . 2_677
O12 K2 O11 120.19(13) 2_677 .
O12 K2 O12 180.0 2_677 .
C40 O1 K2 103.0(15) . .
C45 O1 K2 101.2(16) . .
C45 O1 C40 119.2(14) . .
C35 O10 K2 119.5(5) . 2_677
C36 O10 K2 115.8(4) . 2_677
C36 O10 C35 123.9(6) . .
C33 O11 K2 117.8(4) . 2_677
C34 O11 K2 117.7(4) . 2_677
C34 O11 C33 123.9(6) . .
C32 O12 K2 114.7(4) . 2_677
C37 O12 K2 113.1(5) 2_677 2_677
C37 O12 C32 130.0(7) 2_677 .
H32a C32 O12 106.2(5) . .
H32b C32 O12 106.2(5) . .
H32b C32 H32a 106.4 . .
C33 C32 O12 124.3(7) . .
C33 C32 H32a 106.2(6) . .
C33 C32 H32b 106.2(7) . .
C32 C33 O11 121.0(7) . .
H33a C33 O11 107.1(5) . .
H33a C33 C32 107.1(6) . .
H33b C33 O11 107.1(5) . .
H33b C33 C32 107.1(6) . .
H33b C33 H33a 106.8 . .
H34a C34 O11 107.6(5) . .
H34b C34 O11 107.6(5) . .
H34b C34 H34a 107.0 . .
C35 C34 O11 118.8(6) . .
C35 C34 H34a 107.6(6) . .
C35 C34 H34b 107.6(6) . .
C34 C35 O10 122.8(7) . .
H35a C35 O10 106.6(5) . .
H35a C35 C34 106.6(6) . .
H35b C35 O10 106.6(5) . .
H35b C35 C34 106.6(6) . .
H35b C35 H35a 106.6 . .
H36a C36 O10 107.6(4) . .
H36b C36 O10 107.6(4) . .
H36b C36 H36a 107.0 . .
C37 C36 O10 119.0(7) . .
C37 C36 H36a 107.6(6) . .
C37 C36 H36b 107.6(7) . .
C36 C37 O12 127.9(9) . 2_677
H37a C37 O12 105.3(6) . 2_677
H37a C37 C36 105.3(6) . .
H37b C37 O12 105.3(7) . 2_677
H37b C37 C36 105.3(7) . .
H37b C37 H37a 106.0 . .
H38b C38 H38a 109.3 . .
C39 C38 H38a 111.4(9) . .
C39 C38 H38b 111.4(8) . .
C45 C38 H38a 111.4(11) . .
C45 C38 H38b 111.4(10) . .
C45 C38 C39 101.8(9) . .
H39a C39 C38 111.6(8) . .
H39b C39 C38 111.6(9) . .
H39b C39 H39a 109.4 . .
C40 C39 C38 100.7(10) . .
C40 C39 H39a 111.6(7) . .
C40 C39 H39b 111.6(10) . .
C39 C40 O1 108.1(15) . .
H40a C40 O1 110.1(14) . .
H40a C40 C39 110.1(10) . .
H40b C40 O1 110.1(12) . .
H40b C40 C39 110.1(7) . .
H40b C40 H40a 108.41096006(3) . .
C38 C45 O1 109.9(11) . .
H45a C45 O1 109.7(14) . .
H45a C45 C38 109.7(10) . .
H45b C45 O1 109.7(16) . .
H45b C45 C38 109.7(11) . .
H45b C45 H45a 108.2 . .
C31 O14 C30 96.2(13) . .
C31 O15 C30 96.5(11) . .
H28b C28 H28a 108.5 . .
C29 C28 H28a 110.2(5) . .
C29 C28 H28b 110.2(5) . .
C31 C28 H28a 110.2(5) . .
C31 C28 H28b 110.2(5) . .
C31 C28 C29 107.4(7) . .
H29a C29 C28 109.6(5) . .
H29b C29 C28 109.6(5) . .
H29b C29 H29a 108.1 . .
C30 C29 C28 110.2(8) . .
C30 C29 H29a 109.6(12) . .
C30 C29 H29b 109.6(9) . .
H30c C30 O15 110.8(10) . .
H30d C30 O15 110.8(10) . .
H30d C30 H30c 108.88429831(2) . .
H30a C30 O14 111.9(14) . .
H30b C30 O14 111.9(13) . .
H30b C30 H30a 109.57492428(3) . .
H31a C31 O14 113.0(8) . .
H31b C31 O14 113.0(7) . .
H31b C31 H31a 110.4 . .
H31c C31 O15 110.6(8) . .
H31d C31 O15 110.6(11) . .
H31d C31 H31c 108.7 . .

loop_
_geom_bond_atom_site_label_1
_geom_bond_atom_site_label_2
_geom_bond_distance
_geom_bond_site_symmetry_2
Mn01 N1 1.885(3) .
Mn01 N2 1.958(4) .
Mn01 N3 1.954(4) .
Mn01 C16 1.761(5) .
Mn01 C17 1.767(5) .
O4 C17 1.174(5) .
O5 C16 1.178(5) .
N1 C3 1.392(5) .
N1 C5 1.398(6) .
N2 C11 1.385(5) .
N2 C15 1.367(5) .
N3 C6 1.392(5) .
N3 C10 1.369(6) .
C1 H1 0.9300 .
C1 C2 1.390(7) .
C1 C4 1.394(7) .
C2 H2 0.9300 .
C2 C3 1.383(6) .
C3 C6 1.420(6) .
C4 H4 0.9300 .
C4 C5 1.379(6) .
C5 C11 1.431(6) .
C6 C7 1.410(6) .
C7 H7 0.9300 .
C7 C8 1.363(7) .
C8 H8 0.9300 .
C8 C9 1.412(7) .
C9 H9 0.9300 .
C9 C10 1.350(6) .
C10 H10 0.9300 .
C11 C12 1.404(6) .
C12 H12 0.9300 .
C12 C13 1.370(7) .
C13 H13 0.9300 .
C13 C14 1.399(7) .
C14 H14 0.9300 .
C14 C15 1.356(6) .
C15 H15 0.9300 .
K1 O6 2.762(3) 2_666
K1 O6 2.762(3) .
K1 O7 2.794(3) 2_666
K1 O7 2.794(3) .
K1 O8 2.866(3) .
K1 O8 2.866(3) 2_666
K1 O9 2.724(3) 2_666
K1 O9 2.724(3) .
O6 C22 1.422(5) .
O6 C23 1.419(6) .
O7 C24 1.426(6) .
O7 C25 1.418(5) .
O8 C26 1.422(5) .
O8 C27 1.425(6) .
O9 C43 1.431(6) .
O9 C44 1.427(6) .
C22 H22a 0.9700 .
C22 H22b 0.9700 .
C22 C27 1.488(7) 2_666
C23 H23a 0.9700 .
C23 H23b 0.9700 .
C23 C24 1.496(7) .
C24 H24a 0.9700 .
C24 H24b 0.9700 .
C25 H25a 0.9700 .
C25 H25b 0.9700 .
C25 C26 1.489(7) .
C26 H26a 0.9700 .
C26 H26b 0.9700 .
C27 H27a 0.9700 .
C27 H27b 0.9700 .
C41 H41a 0.9700 .
C41 H41b 0.9700 .
C41 C42 1.482(8) .
C41 C44 1.505(8) .
C42 H42a 0.9700 .
C42 H42b 0.9700 .
C42 C43 1.514(7) .
C43 H43a 0.9700 .
C43 H43b 0.9700 .
C44 H44a 0.9700 .
C44 H44b 0.9700 .
K2 O1 3.006(17) 2_677
K2 O1 3.006(17) .
K2 O10 2.757(5) .
K2 O10 2.757(5) 2_677
K2 O11 2.805(4) 2_677
K2 O11 2.805(4) .
K2 O12 2.824(5) .
K2 O12 2.824(5) 2_677
O1 C40 1.24(2) .
O1 C45 1.084(15) .
O10 C35 1.295(8) .
O10 C36 1.392(8) .
O11 C33 1.326(9) .
O11 C34 1.357(9) .
O12 C32 1.344(8) .
O12 C37 1.262(9) 2_677
C32 H32a 0.9700 .
C32 H32b 0.9700 .
C32 C33 1.338(11) .
C33 H33a 0.9700 .
C33 H33b 0.9700 .
C34 H34a 0.9700 .
C34 H34b 0.9700 .
C34 C35 1.366(11) .
C35 H35a 0.9700 .
C35 H35b 0.9700 .
C36 H36a 0.9700 .
C36 H36b 0.9700 .
C36 C37 1.342(10) .
C37 H37a 0.9700 .
C37 H37b 0.9700 .
C38 H38a 0.9700 .
C38 H38b 0.9700 .
C38 C39 1.444(13) .
C38 C45 1.444(13) .
C39 H39a 0.9700 .
C39 H39b 0.9700 .
C39 C40 1.411(15) .
C40 H40a 0.9700 .
C40 H40b 0.9700 .
C45 H45a 0.9700 .
C45 H45b 0.9700 .
O14 C30 1.41(2) .
O14 C31 1.59(2) .
O15 C30 1.54(3) .
O15 C31 1.461(18) .
C28 H28a 0.9700 .
C28 H28b 0.9700 .
C28 C29 1.322(9) .
C28 C31 1.454(11) .
C29 H29a 0.9700 .
C29 H29b 0.9700 .
C29 C30 1.385(15) .
C30 H30c 0.9700 .
C30 H30d 0.9700 .
C30 H30a 0.9700 .
C30 H30b 0.9700 .
C31 H31a 0.9700 .
C31 H31b 0.9700 .
C31 H31c 0.9700 .
C31 H31d 0.9700 .
